data_4084570
loop_
_publ_author_name
'Blaya, Mar\'ia'
'Bautista, Delia'
'Gil-Rubio, Juan'
'Vicente, Jos\'e'

_publ_section_title
;
 Synthesis of Au(I) Trifluoromethyl Complexes. Oxidation to Au(III) and
 Reductive Elimination of Halotrifluoromethanes
;
_journal_issue 22
_journal_name_full Organometallics
_journal_page_first 6358
_journal_paper_doi 10.1021/om500669j
_journal_volume 33
_journal_year 2014
_chemical_formula_sum 'C28 H24 Au2 F6 P2'
_chemical_formula_weight 930.34
_chemical_name_systematic
;
 ?
;
_space_group_crystal_system monoclinic
_space_group_IT_number 14
_space_group_name_Hall '-P 2yn'
_space_group_name_H-M_alt 'P 1 21/n 1'
_symmetry_space_group_name_Hall '-P 2yn'
_symmetry_space_group_name_H-M 'P 1 21/n 1'
_atom_sites_solution_hydrogens geom
_atom_sites_solution_primary direct
_audit_creation_method SHELXL-2013
_cell_angle_alpha 90
_cell_angle_beta 108.2550(10)
_cell_angle_gamma 90
_cell_formula_units_Z 4
_cell_length_a 13.2798(6)
_cell_length_b 11.3874(5)
_cell_length_c 19.1313(8)
_cell_measurement_reflns_used 9717
_cell_measurement_temperature 100(2)
_cell_measurement_theta_max 30.55
_cell_measurement_theta_min 2.23
_cell_volume 2747.5(2)
_computing_cell_refinement 'SAINT V8.27B (Bruker AXS Inc., 2011)'
_computing_data_collection 'APEX2 2013.2 (Bruker AXS Inc.)'
_computing_data_reduction 'SAINT V8.27B (Bruker AXS Inc., 2011)'
_computing_molecular_graphics 'Bruker SHELXTL'
_computing_publication_material 'Bruker SHELXTL'
_computing_structure_refinement 'SHELXL-2013 (Sheldrick, 2013)'
_computing_structure_solution 'SHELXS-97 (Sheldrick, 2008)'
_diffrn_ambient_temperature 100(2)
_diffrn_detector_area_resol_mean 10.4167
_diffrn_measured_fraction_theta_full 0.999
_diffrn_measured_fraction_theta_max 0.999
_diffrn_measurement_device_type 'Bruker D8 QUEST'
_diffrn_measurement_method \w-scans
_diffrn_radiation_wavelength 0.71073
_diffrn_reflns_av_R_equivalents 0.0467
_diffrn_reflns_av_unetI/netI 0.0184
_diffrn_reflns_Laue_measured_fraction_full 0.999
_diffrn_reflns_Laue_measured_fraction_max 0.999
_diffrn_reflns_limit_h_max 17
_diffrn_reflns_limit_h_min -17
_diffrn_reflns_limit_k_max 15
_diffrn_reflns_limit_k_min -15
_diffrn_reflns_limit_l_max 25
_diffrn_reflns_limit_l_min -25
_diffrn_reflns_number 98105
_diffrn_reflns_point_group_measured_fraction_full 0.999
_diffrn_reflns_point_group_measured_fraction_max 0.999
_diffrn_reflns_theta_full 27.000
_diffrn_reflns_theta_max 28.282
_diffrn_reflns_theta_min 2.236
_diffrn_source 'high brilliance microfocus sealed tube '
_exptl_absorpt_coefficient_mu 10.841
_exptl_absorpt_correction_T_max 0.9281
_exptl_absorpt_correction_T_min 0.6190
_exptl_absorpt_correction_type multi-scan
_exptl_absorpt_process_details sadabs
_exptl_crystal_colour colourless
_exptl_crystal_density_diffrn 2.249
_exptl_crystal_description prism
_exptl_crystal_F_000 1736
_exptl_crystal_size_max 0.110
_exptl_crystal_size_mid 0.110
_exptl_crystal_size_min 0.030
_refine_diff_density_max 1.891
_refine_diff_density_min -0.643
_refine_diff_density_rms 0.114
_refine_ls_extinction_method none
_refine_ls_goodness_of_fit_ref 1.072
_refine_ls_hydrogen_treatment constr
_refine_ls_matrix_type full
_refine_ls_number_parameters 343
_refine_ls_number_reflns 6825
_refine_ls_number_restraints 0
_refine_ls_restrained_S_all 1.072
_refine_ls_R_factor_all 0.0226
_refine_ls_R_factor_gt 0.0177
_refine_ls_shift/su_max 0.004
_refine_ls_shift/su_mean 0.000
_refine_ls_structure_factor_coef Fsqd
_refine_ls_weighting_details 'w=1/[\s^2^(Fo^2^)+(0.0133P)^2^+5.0146P] where P=(Fo^2^+2Fc^2^)/3'
_refine_ls_weighting_scheme calc
_refine_ls_wR_factor_gt 0.0371
_refine_ls_wR_factor_ref 0.0384
_reflns_Friedel_coverage 0.000
_reflns_number_gt 6194
_reflns_number_total 6825
_reflns_threshold_expression 'I > 2\s(I)'
_cod_data_source_file om500669j_si_002.cif
_cod_data_source_block mbm328_3_0m
_cod_depositor_comments
;
Adding full bibliography for 4084565--4084575.cif.

2021-04-11
Z value and formula fixed to values more according to usual
chemical conventions.                 miguel
;
_cod_original_formula_sum 'C56 H48 Au4 F12 P4'
_cod_original_formula_weight 1860.69
_cod_original_formula_units_Z 2
_cod_database_code 4084570
_shelx_space_group_comment
;
The symmetry employed for this shelxl refinement is uniquely defined
by the following loop, which should always be used as a source of
symmetry information in preference to the above space-group names.
They are only intended as comments.
;
_shelx_estimated_absorpt_t_min 0.382
_shelx_estimated_absorpt_t_max 0.737
_shelxl_version_number 2013-4

loop_
_space_group_symop_operation_xyz
'x, y, z'
'-x+1/2, y+1/2, -z+1/2'
'-x, -y, -z'
'x-1/2, -y-1/2, z-1/2'

loop_
_atom_site_label
_atom_site_type_symbol
_atom_site_fract_x
_atom_site_fract_y
_atom_site_fract_z
_atom_site_U_iso_or_equiv
_atom_site_adp_type
_atom_site_occupancy
_atom_site_site_symmetry_order
_atom_site_calc_flag
_atom_site_refinement_flags_posn
_atom_site_refinement_flags_adp
Au1 Au 0.54944(2) 0.86912(2) 0.89592(2) 0.01442(3) Uani 1 1 d . .
Au2 Au 0.24358(2) 0.97361(2) 1.08437(2) 0.01715(3) Uani 1 1 d . .
P1 P 0.43168(5) 1.02097(6) 0.85906(4) 0.01308(13) Uani 1 1 d . .
P2 P 0.18340(6) 0.93036(6) 0.96098(4) 0.01441(14) Uani 1 1 d . .
C1 C 0.6428(2) 0.7225(3) 0.93134(15) 0.0198(6) Uani 1 1 d . .
F1 F 0.68746(15) 0.67694(17) 0.88233(10) 0.0299(4) Uani 1 1 d . .
F2 F 0.72599(16) 0.73720(17) 0.99376(10) 0.0334(5) Uani 1 1 d . .
F3 F 0.58818(16) 0.62939(15) 0.94751(11) 0.0310(4) Uani 1 1 d . .
C2 C 0.2791(2) 1.0108(3) 1.19568(16) 0.0256(7) Uani 1 1 d . .
F4 F 0.38289(14) 1.03524(16) 1.23359(9) 0.0263(4) Uani 1 1 d . .
F5 F 0.25655(19) 0.9227(3) 1.23573(11) 0.0562(7) Uani 1 1 d . .
F6 F 0.22696(19) 1.1052(3) 1.20892(12) 0.0612(8) Uani 1 1 d . .
C3 C 0.3445(2) 1.0297(2) 0.91573(15) 0.0154(5) Uani 1 1 d . .
H3A H 0.3871 1.0486 0.9670 0.018 Uiso 1 1 calc R U
H3B H 0.2928 1.0940 0.8974 0.018 Uiso 1 1 calc R U
C4 C 0.2847(2) 0.9144(2) 0.91490(15) 0.0156(5) Uani 1 1 d . .
H4A H 0.3356 0.8526 0.9399 0.019 Uiso 1 1 calc R U
H4B H 0.2505 0.8894 0.8633 0.019 Uiso 1 1 calc R U
C11 C 0.4881(2) 1.1667(2) 0.86231(15) 0.0146(5) Uani 1 1 d . .
C12 C 0.5032(2) 1.2394(3) 0.92275(15) 0.0187(6) Uani 1 1 d . .
H12 H 0.4797 1.2152 0.9626 0.022 Uiso 1 1 calc R U
C13 C 0.5525(2) 1.3477(3) 0.92530(17) 0.0229(6) Uani 1 1 d . .
H13 H 0.5620 1.3978 0.9666 0.027 Uiso 1 1 calc R U
C14 C 0.5879(2) 1.3825(3) 0.86757(18) 0.0235(6) Uani 1 1 d . .
H14 H 0.6226 1.4560 0.8696 0.028 Uiso 1 1 calc R U
C15 C 0.5727(3) 1.3105(3) 0.80721(18) 0.0265(7) Uani 1 1 d . .
H15 H 0.5971 1.3343 0.7677 0.032 Uiso 1 1 calc R U
C16 C 0.5218(2) 1.2034(3) 0.80397(16) 0.0222(6) Uani 1 1 d . .
H16 H 0.5099 1.1549 0.7617 0.027 Uiso 1 1 calc R U
C21 C 0.3421(2) 1.0045(3) 0.76631(15) 0.0174(6) Uani 1 1 d . .
C22 C 0.3497(3) 0.9062(3) 0.72531(16) 0.0256(7) Uani 1 1 d . .
H22 H 0.4033 0.8492 0.7454 0.031 Uiso 1 1 calc R U
C23 C 0.2793(3) 0.8911(3) 0.65532(18) 0.0363(9) Uani 1 1 d . .
H23 H 0.2849 0.8241 0.6271 0.044 Uiso 1 1 calc R U
C24 C 0.2011(3) 0.9733(4) 0.62649(19) 0.0389(9) Uani 1 1 d . .
H24 H 0.1521 0.9618 0.5787 0.047 Uiso 1 1 calc R U
C25 C 0.1930(3) 1.0726(4) 0.66635(18) 0.0340(8) Uani 1 1 d . .
H25 H 0.1396 1.1294 0.6458 0.041 Uiso 1 1 calc R U
C26 C 0.2638(2) 1.0884(3) 0.73673(17) 0.0254(7) Uani 1 1 d . .
H26 H 0.2588 1.1560 0.7645 0.031 Uiso 1 1 calc R U
C31 C 0.0934(2) 1.0414(2) 0.90686(16) 0.0186(6) Uani 1 1 d . .
C32 C 0.0640(2) 1.0403(3) 0.82981(17) 0.0233(6) Uani 1 1 d . .
H32 H 0.0911 0.9817 0.8051 0.028 Uiso 1 1 calc R U
C33 C -0.0047(3) 1.1252(3) 0.79010(19) 0.0299(7) Uani 1 1 d . .
H33 H -0.0253 1.1251 0.7379 0.036 Uiso 1 1 calc R U
C34 C -0.0434(3) 1.2105(3) 0.8264(2) 0.0352(8) Uani 1 1 d . .
H34 H -0.0912 1.2682 0.7990 0.042 Uiso 1 1 calc R U
C35 C -0.0130(3) 1.2120(3) 0.9022(2) 0.0334(8) Uani 1 1 d . .
H35 H -0.0394 1.2711 0.9269 0.040 Uiso 1 1 calc R U
C36 C 0.0564(2) 1.1271(3) 0.94260(18) 0.0247(7) Uani 1 1 d . .
H36 H 0.0780 1.1285 0.9949 0.030 Uiso 1 1 calc R U
C41 C 0.1125(2) 0.7918(3) 0.94133(15) 0.0182(6) Uani 1 1 d . .
C42 C 0.0069(2) 0.7846(3) 0.89825(16) 0.0219(6) Uani 1 1 d . .
H42 H -0.0304 0.8538 0.8774 0.026 Uiso 1 1 calc R U
C43 C -0.0445(3) 0.6766(3) 0.88541(17) 0.0300(7) Uani 1 1 d . .
H43 H -0.1171 0.6723 0.8565 0.036 Uiso 1 1 calc R U
C44 C 0.0101(3) 0.5757(3) 0.9147(2) 0.0351(8) Uani 1 1 d . .
H44 H -0.0245 0.5017 0.9048 0.042 Uiso 1 1 calc R U
C45 C 0.1145(3) 0.5819(3) 0.9582(2) 0.0381(9) Uani 1 1 d . .
H45 H 0.1515 0.5124 0.9787 0.046 Uiso 1 1 calc R U
C46 C 0.1655(3) 0.6897(3) 0.9720(2) 0.0294(7) Uani 1 1 d . .
H46 H 0.2371 0.6938 1.0027 0.035 Uiso 1 1 calc R U

loop_
_atom_site_aniso_label
_atom_site_aniso_U_11
_atom_site_aniso_U_22
_atom_site_aniso_U_33
_atom_site_aniso_U_23
_atom_site_aniso_U_13
_atom_site_aniso_U_12
Au1 0.01522(5) 0.01493(5) 0.01304(5) -0.00036(4) 0.00431(4) -0.00027(4)
Au2 0.01546(5) 0.02340(6) 0.01254(5) 0.00067(4) 0.00432(4) -0.00088(4)
P1 0.0132(3) 0.0149(3) 0.0106(3) -0.0011(3) 0.0030(3) -0.0008(3)
P2 0.0141(3) 0.0167(3) 0.0128(3) 0.0003(3) 0.0047(3) 0.0004(3)
C1 0.0224(15) 0.0195(14) 0.0162(13) -0.0040(11) 0.0043(11) -0.0015(12)
F1 0.0327(10) 0.0323(10) 0.0279(10) -0.0002(8) 0.0142(8) 0.0114(8)
F2 0.0354(11) 0.0275(10) 0.0243(10) 0.0006(8) -0.0094(8) 0.0052(8)
F3 0.0386(11) 0.0154(9) 0.0432(11) 0.0038(8) 0.0188(9) -0.0010(8)
C2 0.0168(15) 0.045(2) 0.0153(14) -0.0016(13) 0.0054(12) -0.0036(13)
F4 0.0195(9) 0.0365(11) 0.0206(9) -0.0052(8) 0.0032(7) -0.0048(8)
F5 0.0496(14) 0.096(2) 0.0188(10) 0.0105(11) 0.0044(10) -0.0420(14)
F6 0.0460(14) 0.106(2) 0.0260(11) -0.0191(12) 0.0030(10) 0.0419(14)
C3 0.0147(13) 0.0179(14) 0.0143(13) -0.0022(10) 0.0057(11) -0.0018(11)
C4 0.0162(13) 0.0168(13) 0.0154(13) -0.0013(10) 0.0073(11) -0.0007(11)
C11 0.0124(12) 0.0152(13) 0.0159(13) 0.0001(10) 0.0039(10) 0.0019(10)
C12 0.0194(14) 0.0209(14) 0.0158(13) -0.0018(11) 0.0055(11) -0.0029(11)
C13 0.0231(15) 0.0211(15) 0.0233(15) -0.0076(12) 0.0055(12) -0.0032(12)
C14 0.0218(15) 0.0172(14) 0.0307(16) 0.0022(12) 0.0073(13) -0.0042(12)
C15 0.0328(17) 0.0240(16) 0.0274(16) 0.0034(13) 0.0160(14) -0.0037(13)
C16 0.0282(16) 0.0217(15) 0.0190(14) -0.0018(11) 0.0108(12) -0.0021(12)
C21 0.0172(14) 0.0234(15) 0.0116(12) -0.0003(11) 0.0047(11) -0.0036(11)
C22 0.0362(18) 0.0221(15) 0.0178(14) -0.0025(12) 0.0072(13) -0.0060(13)
C23 0.056(2) 0.0298(18) 0.0200(16) -0.0083(14) 0.0073(16) -0.0168(17)
C24 0.038(2) 0.053(2) 0.0169(15) 0.0025(15) -0.0043(14) -0.0237(18)
C25 0.0229(17) 0.053(2) 0.0205(16) 0.0104(15) -0.0010(13) -0.0004(16)
C26 0.0219(15) 0.0338(18) 0.0184(14) -0.0005(13) 0.0032(12) 0.0045(13)
C31 0.0215(15) 0.0166(14) 0.0183(14) 0.0004(11) 0.0071(11) -0.0092(11)
C32 0.0193(15) 0.0261(16) 0.0213(15) 0.0016(12) 0.0016(12) -0.0032(12)
C33 0.0216(16) 0.0335(18) 0.0285(17) 0.0136(14) -0.0011(13) -0.0039(14)
C34 0.0206(16) 0.0262(18) 0.055(2) 0.0201(16) 0.0070(16) 0.0026(13)
C35 0.0321(18) 0.0228(17) 0.052(2) 0.0077(15) 0.0223(17) 0.0085(14)
C36 0.0237(16) 0.0235(16) 0.0303(17) 0.0038(13) 0.0136(13) 0.0017(12)
C41 0.0208(14) 0.0199(14) 0.0184(14) -0.0005(11) 0.0126(12) -0.0015(11)
C42 0.0243(15) 0.0254(16) 0.0166(14) -0.0002(12) 0.0074(12) -0.0039(12)
C43 0.0319(18) 0.0376(19) 0.0214(15) -0.0065(14) 0.0096(14) -0.0159(15)
C44 0.050(2) 0.0252(18) 0.0377(19) -0.0089(15) 0.0246(18) -0.0141(16)
C45 0.046(2) 0.0222(17) 0.057(2) 0.0063(16) 0.033(2) 0.0052(16)
C46 0.0243(16) 0.0262(17) 0.0420(19) 0.0067(14) 0.0165(15) 0.0047(13)

loop_
_atom_type_symbol
_atom_type_description
_atom_type_scat_dispersion_real
_atom_type_scat_dispersion_imag
_atom_type_scat_source
C C 0.0033 0.0016 'International Tables Vol C Tables 4.2.6.8 and 6.1.1.4'
H H 0.0000 0.0000 'International Tables Vol C Tables 4.2.6.8 and 6.1.1.4'
F F 0.0171 0.0103 'International Tables Vol C Tables 4.2.6.8 and 6.1.1.4'
P P 0.1023 0.0942 'International Tables Vol C Tables 4.2.6.8 and 6.1.1.4'
Au Au -2.0133 8.8022 'International Tables Vol C Tables 4.2.6.8 and 6.1.1.4'

loop_
_geom_angle_atom_site_label_1
_geom_angle_atom_site_label_2
_geom_angle_atom_site_label_3
_geom_angle
_geom_angle_site_symmetry_3
C1 Au1 P1 173.96(9) .
C1 Au1 Au2 90.49(8) 3_677
P1 Au1 Au2 95.288(18) 3_677
C2 Au2 P2 173.09(9) .
C2 Au2 Au1 81.61(9) 3_677
P2 Au2 Au1 104.508(18) 3_677
C21 P1 C11 105.44(13) .
C21 P1 C3 104.15(13) .
C11 P1 C3 105.24(12) .
C21 P1 Au1 113.53(10) .
C11 P1 Au1 116.44(9) .
C3 P1 Au1 110.99(9) .
C41 P2 C31 106.26(13) .
C41 P2 C4 103.03(13) .
C31 P2 C4 104.16(13) .
C41 P2 Au2 112.97(9) .
C31 P2 Au2 112.97(10) .
C4 P2 Au2 116.36(9) .
F2 C1 F1 104.0(2) .
F2 C1 F3 103.8(2) .
F1 C1 F3 103.6(2) .
F2 C1 Au1 115.38(19) .
F1 C1 Au1 115.43(19) .
F3 C1 Au1 113.16(19) .
F6 C2 F5 105.5(3) .
F6 C2 F4 103.3(3) .
F5 C2 F4 102.5(2) .
F6 C2 Au2 113.0(2) .
F5 C2 Au2 114.2(2) .
F4 C2 Au2 116.9(2) .
C4 C3 P1 111.82(18) .
C3 C4 P2 111.48(19) .
C12 C11 C16 119.5(3) .
C12 C11 P1 121.7(2) .
C16 C11 P1 118.8(2) .
C11 C12 C13 120.2(3) .
C14 C13 C12 120.0(3) .
C15 C14 C13 120.0(3) .
C14 C15 C16 120.2(3) .
C15 C16 C11 120.2(3) .
C22 C21 C26 120.0(3) .
C22 C21 P1 119.7(2) .
C26 C21 P1 120.3(2) .
C23 C22 C21 120.0(3) .
C24 C23 C22 119.9(3) .
C23 C24 C25 120.8(3) .
C24 C25 C26 119.5(3) .
C25 C26 C21 119.7(3) .
C36 C31 C32 120.4(3) .
C36 C31 P2 119.0(2) .
C32 C31 P2 120.5(2) .
C33 C32 C31 119.3(3) .
C32 C33 C34 120.0(3) .
C35 C34 C33 120.3(3) .
C34 C35 C36 120.0(3) .
C31 C36 C35 119.8(3) .
C42 C41 C46 119.0(3) .
C42 C41 P2 122.4(2) .
C46 C41 P2 118.6(2) .
C41 C42 C43 120.4(3) .
C44 C43 C42 119.9(3) .
C45 C44 C43 120.3(3) .
C44 C45 C46 120.0(3) .
C45 C46 C41 120.5(3) .

loop_
_geom_bond_atom_site_label_1
_geom_bond_atom_site_label_2
_geom_bond_distance
_geom_bond_site_symmetry_2
Au1 C1 2.063(3) .
Au1 P1 2.2895(7) .
Au1 Au2 3.20244(18) 3_677
Au2 C2 2.075(3) .
Au2 P2 2.2960(7) .
Au2 Au1 3.20238(19) 3_677
P1 C21 1.810(3) .
P1 C11 1.814(3) .
P1 C3 1.820(3) .
P2 C41 1.815(3) .
P2 C31 1.823(3) .
P2 C4 1.834(3) .
C1 F2 1.359(3) .
C1 F1 1.360(3) .
C1 F3 1.374(3) .
C2 F6 1.346(4) .
C2 F5 1.352(4) .
C2 F4 1.370(3) .
C3 C4 1.532(4) .
C11 C12 1.385(4) .
C11 C16 1.391(4) .
C12 C13 1.391(4) .
C13 C14 1.387(4) .
C14 C15 1.379(4) .
C15 C16 1.386(4) .
C21 C22 1.388(4) .
C21 C26 1.395(4) .
C22 C23 1.383(4) .
C23 C24 1.379(6) .
C24 C25 1.386(6) .
C25 C26 1.391(4) .
C31 C36 1.368(4) .
C31 C32 1.402(4) .
C32 C33 1.382(4) .
C33 C34 1.383(5) .
C34 C35 1.378(5) .
C35 C36 1.391(4) .
C41 C42 1.388(4) .
C41 C46 1.391(4) .
C42 C43 1.390(4) .
C43 C44 1.380(5) .
C44 C45 1.378(5) .
C45 C46 1.386(5) .

loop_
_geom_hbond_atom_site_label_D
_geom_hbond_atom_site_label_H
_geom_hbond_atom_site_label_A
_geom_hbond_distance_DH
_geom_hbond_distance_HA
_geom_hbond_distance_DA
_geom_hbond_angle_DHA
_geom_hbond_site_symmetry_A
C15 H15 F6 0.95 2.44 3.327(4) 156.3 4_685
C23 H23 F2 0.95 2.52 3.289(4) 137.9 4_575
C34 H34 F4 0.95 2.53 3.378(4) 148.0 4_585
